data_2016869
loop_
_publ_author_name
'Thompson, Amber L.'
'Watkin, David J.'
'Gal, Zoltan A.'
'Jones, Laurence'
'Hollinshead, Jackie'
'Jenkinson, Sarah F.'
'Fleet, George W. J.'
'Nash, Robert J.'

_publ_section_title
;
 The absolute configuration of 1-epialexine hemihydrate
;
_journal_coeditor_code LN3116
_journal_issue 12
_journal_name_full 'Acta Crystallographica Section C'
_journal_page_first o649
_journal_page_last o652
_journal_paper_doi 10.1107/S0108270108037086
_journal_volume 64
_journal_year 2008
_chemical_formula_iupac 'C8 H15 N1 O4, 0.5H2 O'
_chemical_formula_moiety 'C8 H15 N1 O4, 0.5(H2 O)'
_chemical_formula_sum 'C8 H16 N O4.5'
_chemical_formula_weight 198.22
_chemical_melting_point_gt 432
_chemical_melting_point_lt 434
_chemical_name_common
;
1-epi-Alexine hemihydrate
;
_chemical_name_systematic
;
(1<i>S</i>,2<i>R</i>,3<i>R</i>,7<i>S</i>,7a<i>S</i>)-1,2,7-trihydroxy-3-
(hydroxymethyl)pyrrolizidine hemihydrate
;
_space_group_IT_number 5
_symmetry_cell_setting monoclinic
_symmetry_space_group_name_Hall 'C 2y'
_symmetry_space_group_name_H-M 'C 1 2 1'
_atom_sites_solution_hydrogens geom
_atom_sites_solution_primary direct
_audit_creation_method CRYSTALS_ver_12.86
_cell_angle_alpha 90
_cell_angle_beta 93.841(3)
_cell_angle_gamma 90
_cell_formula_units_Z 4
_cell_length_a 12.4190(4)
_cell_length_b 7.2933(2)
_cell_length_c 9.5671(3)
_cell_measurement_reflns_used 2205
_cell_measurement_temperature 100
_cell_measurement_theta_max 66.8295
_cell_measurement_theta_min 4.6331
_cell_volume 864.60(5)
_computing_cell_refinement
;
CrysAlis RED (Oxford Diffraction, 2008)
;
_computing_data_collection
;
CrysAlis CCD (Oxford Diffraction, 2008)
;
_computing_data_reduction
;
CrysAlis RED (Oxford Diffraction, 2008)
;
_computing_molecular_graphics 'CAMERON (Watkin <i>et al.</i>,  1996)'
_computing_publication_material 'CRYSTALS (Betteridge <i>et al.</i>,  2003)'
_computing_structure_refinement 'CRYSTALS (Betteridge <i>et al.</i>,  2003)'
_computing_structure_solution 'SIR92 (Altomare <i>et al.</i>,  1994)'
_diffrn_ambient_temperature 100
_diffrn_measured_fraction_theta_full 0.982
_diffrn_measured_fraction_theta_max 0.982
_diffrn_measurement_device 'Oxford Diffraction Gemini A Ultra'
_diffrn_measurement_device_type 'Oxford Diffraction Gemini A Ultra CCD'
_diffrn_measurement_method \w
_diffrn_radiation_monochromator 'multi-layer focusing mirror'
_diffrn_radiation_source 'Enhance Ultra (Cu) X-ray Source'
_diffrn_radiation_type 'Cu K\a'
_diffrn_radiation_wavelength 1.54184
_diffrn_reflns_av_R_equivalents 0.025
_diffrn_reflns_limit_h_max 14
_diffrn_reflns_limit_h_min -14
_diffrn_reflns_limit_k_max 8
_diffrn_reflns_limit_k_min -8
_diffrn_reflns_limit_l_max 11
_diffrn_reflns_limit_l_min -11
_diffrn_reflns_number 7817
_diffrn_reflns_theta_full 67.112
_diffrn_reflns_theta_max 67.112
_diffrn_reflns_theta_min 7.148
_diffrn_standards_number 0
_exptl_absorpt_coefficient_mu 1.051
_exptl_absorpt_correction_T_max 0.92
_exptl_absorpt_correction_T_min 0.80
_exptl_absorpt_correction_type multi-scan
_exptl_absorpt_process_details
;
[empirical absorption correction using spherical harmonics (CrysAlis RED)
implementing the SCALE3 ABSPACK scaling algorithm (Oxford Diffraction,
2008)]
;
_exptl_crystal_colour clear_pale_colourless
_exptl_crystal_density_diffrn 1.523
_exptl_crystal_density_method 'not measured'
_exptl_crystal_description plate
_exptl_crystal_F_000 428
_exptl_crystal_size_max 0.25
_exptl_crystal_size_mid 0.21
_exptl_crystal_size_min 0.07
_refine_diff_density_max 0.19
_refine_diff_density_min -0.15
_refine_ls_abs_structure_details 'Flack (1983), 650 Friedel-pairs'
_refine_ls_abs_structure_Flack -0.01(17)
_refine_ls_extinction_method None
_refine_ls_goodness_of_fit_ref 1.0562
_refine_ls_hydrogen_treatment constr
_refine_ls_matrix_type full
_refine_ls_number_parameters 126
_refine_ls_number_reflns 1476
_refine_ls_number_restraints 3
_refine_ls_R_factor_all 0.0266
_refine_ls_R_factor_gt 0.0264
_refine_ls_shift/su_max 0.001207
_refine_ls_structure_factor_coef Fsqd
_refine_ls_weighting_details
;
 Method= Modified Sheldrick
 w=1/[\s^2^(F^2^) + ( 0.05P)^2^ + 0.45P]
 ,where P=(max(Fo^2^,0) + 2Fc^2^)/3
;
_refine_ls_weighting_scheme calc
_refine_ls_wR_factor_all 0.0709
_refine_ls_wR_factor_gt 0.0707
_refine_ls_wR_factor_ref 0.0709
_reflns_number_gt 1464
_reflns_number_total 1479
_reflns_threshold_expression I>2.0\s(I)
_cod_data_source_file ln3116.cif
_cod_data_source_block III
_cod_depositor_comments
;
The following automatic conversions were performed:
'_symmetry_cell_setting' value 'Monoclinic' changed to 'monoclinic'
according to '/home/saulius/struct/CIF-dictionaries/cif_core.dic'
dictionary named 'cif_core.dic' version 2.4.1 from 2010-06-29.

Automatic conversion script
Id: cif_fix_enum 1527 2010-12-29 10:47:43Z saulius 

The following automatic conversions were performed:

'_symmetry_cell_setting' value 'Monoclinic' changed to 'monoclinic'
according to /home/saulius/struct/CIF-dictionaries/cif_core.dic
dictionary named 'cif_core.dic' version 2.4.1 from 2010-06-29.

Automatic conversion script
Id: cif_fix_values 1715 2011-07-08 13:25:40Z adriana 
;
_cod_original_sg_symbol_H-M 'C 2'
_cod_original_formula_sum 'C8 H16 N1 O4.50'
_cod_database_code 2016869

loop_
_symmetry_equiv_pos_as_xyz
x,y,z
x+1/2,y+1/2,z
-x,y,-z
-x+1/2,y+1/2,-z

loop_
_atom_site_type_symbol
_atom_site_label
_atom_site_fract_x
_atom_site_fract_y
_atom_site_fract_z
_atom_site_U_iso_or_equiv
_atom_site_adp_type
_atom_site_occupancy
C C1 0.70337(11) 0.6235(2) 0.30236(14) 0.0138 Uani 1.0000
C C2 0.77569(11) 0.4617(2) 0.26825(14) 0.0132 Uani 1.0000
C C3 0.88551(11) 0.5236(2) 0.33385(15) 0.0143 Uani 1.0000
N N4 0.89103(10) 0.71996(19) 0.29579(13) 0.0138 Uani 1.0000
C C5 0.94218(11) 0.7659(2) 0.16282(15) 0.0160 Uani 1.0000
C C6 0.87956(12) 0.9330(2) 0.10817(16) 0.0169 Uani 1.0000
C C7 0.76429(12) 0.8761(2) 0.13328(16) 0.0146 Uani 1.0000
C C8 0.77603(11) 0.7881(2) 0.27924(15) 0.0139 Uani 1.0000
O O9 0.67830(8) 0.62039(17) 0.44567(10) 0.0156 Uani 1.0000
O O10 0.73843(8) 0.28957(17) 0.31297(11) 0.0165 Uani 1.0000
C C11 0.98073(13) 0.4055(2) 0.29938(17) 0.0175 Uani 1.0000
O O12 0.98231(8) 0.35919(18) 0.15575(11) 0.0181 Uani 1.0000
O O13 0.68616(8) 1.01883(16) 0.12185(10) 0.0163 Uani 1.0000
O O14 0.500000(10) 0.4233(2) 0.500000(10) 0.0149 Uani 1.0000
H H11 0.6387 0.6261 0.2403 0.0163 Uiso 1.0000
H H21 0.7797 0.4532 0.1687 0.0142 Uiso 1.0000
H H31 0.8809 0.5188 0.4329 0.0148 Uiso 1.0000
H H51 1.0178 0.7911 0.1829 0.0185 Uiso 1.0000
H H52 0.9320 0.6684 0.0949 0.0180 Uiso 1.0000
H H61 0.9002 1.0404 0.1628 0.0192 Uiso 1.0000
H H62 0.8898 0.9552 0.0097 0.0189 Uiso 1.0000
H H71 0.7403 0.7840 0.0645 0.0159 Uiso 1.0000
H H81 0.7659 0.8768 0.3494 0.0162 Uiso 1.0000
H H111 1.0461 0.4680 0.3295 0.0193 Uiso 1.0000
H H112 0.9784 0.2911 0.3505 0.0204 Uiso 1.0000
H H131 0.7010 1.0999 0.1826 0.0233 Uiso 1.0000
H H101 0.7632 0.2678 0.3897 0.0254 Uiso 1.0000
H H141 0.4713 0.3529 0.4398 0.0226 Uiso 1.0000
H H91 0.6279 0.5513 0.4471 0.0237 Uiso 1.0000
H H121 1.0345 0.4030 0.1262 0.0278 Uiso 1.0000

loop_
_atom_site_aniso_label
_atom_site_aniso_U_11
_atom_site_aniso_U_22
_atom_site_aniso_U_33
_atom_site_aniso_U_12
_atom_site_aniso_U_13
_atom_site_aniso_U_23
C1 0.0140(6) 0.0146(7) 0.0130(7) -0.0002(6) 0.0016(5) -0.0003(6)
C2 0.0113(7) 0.0140(7) 0.0145(7) 0.0000(5) 0.0014(5) 0.0012(5)
C3 0.0133(7) 0.0167(7) 0.0127(6) -0.0023(6) 0.0009(5) 0.0006(6)
N4 0.0114(6) 0.0139(6) 0.0163(6) 0.0000(5) 0.0024(4) 0.0004(5)
C5 0.0142(7) 0.0158(7) 0.0185(8) -0.0007(6) 0.0041(6) 0.0016(6)
C6 0.0157(7) 0.0162(7) 0.0190(7) -0.0016(6) 0.0038(6) 0.0011(6)
C7 0.0139(7) 0.0120(7) 0.0181(7) -0.0003(5) 0.0023(5) -0.0013(6)
C8 0.0109(7) 0.0138(7) 0.0168(7) 0.0006(5) 0.0008(5) -0.0029(6)
O9 0.0134(4) 0.0167(5) 0.0171(5) -0.0033(4) 0.0044(4) -0.0015(4)
O10 0.0181(5) 0.0136(5) 0.0176(5) -0.0019(4) -0.0002(4) 0.0009(4)
C11 0.0133(7) 0.0182(8) 0.0208(7) 0.0033(6) -0.0006(5) 0.0023(6)
O12 0.0145(5) 0.0195(5) 0.0209(6) 0.0003(4) 0.0041(4) -0.0018(4)
O13 0.0146(5) 0.0150(5) 0.0190(5) 0.0024(4) -0.0002(4) -0.0002(4)
O14 0.0130(7) 0.0156(7) 0.0158(7) 0.0000 0.0002(5) 0.0000

loop_
_atom_type_symbol
_atom_type_scat_dispersion_real
_atom_type_scat_dispersion_imag
_atom_type_scat_source
C 0.0181 0.0091 'International Tables Vol C 4.2.6.8 and 6.1.1.4'
H 0.0000 0.0000 'International Tables Vol C 4.2.6.8 and 6.1.1.4'
N 0.0311 0.0180 'International Tables Vol C 4.2.6.8 and 6.1.1.4'
O 0.0492 0.0322 'International Tables Vol C 4.2.6.8 and 6.1.1.4'

loop_
_geom_angle_atom_site_label_1
_geom_angle_atom_site_label_2
_geom_angle_atom_site_label_3
_geom_angle_site_symmetry_1
_geom_angle
_geom_angle_publ_flag
C2 C1 C8 . 102.37(11) no
C2 C1 O9 . 111.21(12) no
C8 C1 O9 . 108.70(11) no
C2 C1 H11 . 111.1 no
C8 C1 H11 . 111.8 no
O9 C1 H11 . 111.4 no
C1 C2 C3 . 101.81(12) no
C1 C2 O10 . 114.27(11) no
C3 C2 O10 . 116.00(12) no
C1 C2 H21 . 109.4 no
C3 C2 H21 . 108.8 no
O10 C2 H21 . 106.4 no
C2 C3 N4 . 103.83(12) no
C2 C3 C11 . 115.44(12) no
N4 C3 C11 . 116.49(12) no
C2 C3 H31 . 106.6 no
N4 C3 H31 . 106.7 no
C11 C3 H31 . 107.2 no
C3 N4 C5 . 117.03(11) no
C3 N4 C8 . 106.56(12) no
C5 N4 C8 . 106.82(11) no
N4 C5 C6 . 103.60(11) no
N4 C5 H51 . 109.7 no
C6 C5 H51 . 112.6 no
N4 C5 H52 . 111.3 no
C6 C5 H52 . 108.5 no
H51 C5 H52 . 110.9 no
C5 C6 C7 . 101.04(12) no
C5 C6 H61 . 110.7 no
C7 C6 H61 . 110.7 no
C5 C6 H62 . 111.7 no
C7 C6 H62 . 112.5 no
H61 C6 H62 . 110.0 no
C6 C7 C8 . 102.96(12) no
C6 C7 O13 . 115.55(12) no
C8 C7 O13 . 113.49(12) no
C6 C7 H71 . 109.2 no
C8 C7 H71 . 109.4 no
O13 C7 H71 . 106.1 no
C7 C8 C1 . 116.07(11) no
C7 C8 N4 . 105.33(11) no
C1 C8 N4 . 106.85(12) no
C7 C8 H81 . 110.5 no
C1 C8 H81 . 109.1 no
N4 C8 H81 . 108.7 no
C1 O9 H91 . 104.3 no
C2 O10 H101 . 110.1 no
C3 C11 O12 . 114.08(12) no
C3 C11 H111 . 108.8 no
O12 C11 H111 . 109.8 no
C3 C11 H112 . 109.2 no
O12 C11 H112 . 106.7 no
H111 C11 H112 . 108.1 no
C11 O12 H121 . 108.3 no
C7 O13 H131 . 110.2 no
H141 O14 H141 3_656 104.1 no

loop_
_geom_bond_atom_site_label_1
_geom_bond_atom_site_label_2
_geom_bond_site_symmetry_2
_geom_bond_distance
_geom_bond_publ_flag
C1 C2 . 1.531(2) no
C1 C8 . 1.527(2) no
C1 O9 . 1.4263(17) no
C1 H11 . 0.967 no
C2 C3 . 1.5307(19) no
C2 O10 . 1.4143(19) no
C2 H21 . 0.959 no
C3 N4 . 1.480(2) no
C3 C11 . 1.517(2) no
C3 H31 . 0.954 no
N4 C5 . 1.4974(18) no
N4 C8 . 1.5104(18) no
C5 C6 . 1.520(2) no
C5 H51 . 0.963 no
C5 H52 . 0.965 no
C6 C7 . 1.525(2) no
C6 H61 . 0.966 no
C6 H62 . 0.972 no
C7 C8 . 1.535(2) no
C7 O13 . 1.4224(18) no
C7 H71 . 0.972 no
C8 H81 . 0.947 no
O9 H91 . 0.804 no
O10 H101 . 0.792 no
C11 O12 . 1.4166(19) no
C11 H111 . 0.958 no
C11 H112 . 0.969 no
O12 H121 . 0.792 no
O13 H131 . 0.841 no
O14 H141 3_656 0.834 no
O14 H141 . 0.834 no

loop_
_geom_hbond_atom_site_label_D
_geom_hbond_atom_site_label_H
_geom_hbond_atom_site_label_A
_geom_hbond_site_symmetry_A
_geom_hbond_distance_DH
_geom_hbond_distance_HA
_geom_hbond_distance_DA
_geom_hbond_angle_DHA
_geom_hbond_publ_flag
C5 H52 O12 . 0.97 2.40 3.009(2) 121 yes
C6 H61 O12 1_565 0.97 2.54 3.379(2) 145 yes
O13 H131 O10 1_565 0.84 1.90 2.739(2) 177 yes
O10 H101 O9 4_646 0.79 2.00 2.758(2) 159 yes
O14 H141 N4 2_445 0.83 1.91 2.737(2) 172 yes
O9 H91 O14 . 0.80 1.94 2.719(2) 163 yes
O12 H121 O13 2_545 0.79 2.07 2.825(2) 160 yes
